data_1572642
loop_
_publ_author_name
'Le&#xf3;n, F&#xe9;lix'
'Garc&#xed;a-Rodeja, Yago'
'Mallet-Ladeira, Sonia'
'Miqueu, Karinne'
'Szal&#xf3;ki, Gy&#xf6;rgy'
'Bourissou, Didier'

_publ_section_title
;
 Catechol/<i>o</i>-benzoquinone exchange at gold(iii).
;
_journal_issue 40
_journal_name_full 'Chemical science'
_journal_page_first 16651
_journal_page_last 16659
_journal_paper_doi 10.1039/d4sc04374j
_journal_volume 15
_journal_year 2024
_chemical_formula_moiety 'C18 H45 Au B9 Cl2 N4 P2, C H Cl3'
_chemical_formula_sum 'C19 H46 Au B9 Cl5 N4 P2'
_chemical_formula_weight 864.05
_space_group_IT_number 12
_space_group_name_Hall '-C 2y'
_space_group_name_H-M_alt 'C 1 2/m 1'
_symmetry_cell_setting monoclinic
_symmetry_Int_Tables_number 12
_symmetry_space_group_name_Hall '-C 2y'
_symmetry_space_group_name_H-M 'C 1 2/m 1'
_atom_sites_solution_hydrogens geom
_atom_sites_solution_primary dual
_atom_sites_solution_secondary difmap
_audit_update_record
;
2024-02-09 deposited with the CCDC.	2024-09-16 downloaded from the CCDC.
;
_cell_angle_alpha 90
_cell_angle_beta 102.725(2)
_cell_angle_gamma 90
_cell_formula_units_Z 4
_cell_length_a 19.4759(13)
_cell_length_b 17.3049(11)
_cell_length_c 10.6632(6)
_cell_measurement_reflns_used 9933
_cell_measurement_temperature 193(2)
_cell_measurement_theta_max 33.81
_cell_measurement_theta_min 2.70
_cell_volume 3505.5(4)
_computing_cell_refinement SAINT
_computing_data_collection APEX2
_computing_data_reduction SAINT
_computing_molecular_graphics 'Ortep-3 for Windows (Farrugia, 1997)'
_computing_publication_material 'WinGX publication routines (Farrugia, 1999)'
_computing_structure_refinement 'SHELXL-2018/3 (Sheldrick, 2015)'
_computing_structure_solution 'SHELXT (Sheldrick 2015)'
_diffrn_ambient_temperature 193(2)
_diffrn_measured_fraction_theta_full 0.998
_diffrn_measured_fraction_theta_max 0.998
_diffrn_measurement_device_type 'Bruker D8 VENTURE PHOTON 3'
_diffrn_measurement_method 'phi and omega scans'
_diffrn_radiation_monochromator triumph
_diffrn_radiation_source 'fine focus sealed tube'
_diffrn_radiation_type MoK\a
_diffrn_radiation_wavelength 0.71073
_diffrn_reflns_av_R_equivalents 0.0614
_diffrn_reflns_av_unetI/netI 0.0249
_diffrn_reflns_Laue_measured_fraction_full 0.998
_diffrn_reflns_Laue_measured_fraction_max 0.998
_diffrn_reflns_limit_h_max 30
_diffrn_reflns_limit_h_min -30
_diffrn_reflns_limit_k_max 27
_diffrn_reflns_limit_k_min -27
_diffrn_reflns_limit_l_max 16
_diffrn_reflns_limit_l_min -16
_diffrn_reflns_number 115453
_diffrn_reflns_point_group_measured_fraction_full 0.998
_diffrn_reflns_point_group_measured_fraction_max 0.998
_diffrn_reflns_theta_full 25.242
_diffrn_reflns_theta_max 34.379
_diffrn_reflns_theta_min 3.062
_diffrn_standards_decay_% 0
_diffrn_standards_interval_count 0
_diffrn_standards_interval_time 0
_diffrn_standards_number 0
_exptl_absorpt_coefficient_mu 4.689
_exptl_absorpt_correction_T_max 0.7468
_exptl_absorpt_correction_T_min 0.6093
_exptl_absorpt_correction_type multi-scan
_exptl_absorpt_process_details 'SADABS (Bruker-AXS)'
_exptl_crystal_colour orange
_exptl_crystal_density_diffrn 1.637
_exptl_crystal_density_method 'not measured'
_exptl_crystal_description block
_exptl_crystal_F_000 1708
_exptl_crystal_size_max 0.1
_exptl_crystal_size_mid 0.08
_exptl_crystal_size_min 0.06
_refine_diff_density_max 1.797
_refine_diff_density_min -1.567
_refine_diff_density_rms 0.148
_refine_ls_extinction_method none
_refine_ls_goodness_of_fit_ref 1.087
_refine_ls_hydrogen_treatment constr
_refine_ls_matrix_type full
_refine_ls_number_parameters 194
_refine_ls_number_reflns 7561
_refine_ls_number_restraints 60
_refine_ls_restrained_S_all 1.097
_refine_ls_R_factor_all 0.0462
_refine_ls_R_factor_gt 0.0386
_refine_ls_shift/su_max 0.003
_refine_ls_shift/su_mean 0
_refine_ls_structure_factor_coef Fsqd
_refine_ls_weighting_details 'w=1/[\s^2^(Fo^2^)+(0.0636P)^2^+6.9456P] where P=(Fo^2^+2Fc^2^)/3'
_refine_ls_weighting_scheme calc
_refine_ls_wR_factor_gt 0.1062
_refine_ls_wR_factor_ref 0.1107
_reflns_Friedel_coverage 0
_reflns_number_gt 6445
_reflns_number_total 7561
_reflns_threshold_expression 'I > 2\s(I)'
_cod_data_source_file d4sc04374j2.cif
_cod_data_source_block GS0486-1
_cod_depositor_comments 'Adding full bibliography for 1572639--1572645.cif.'
_cod_original_sg_symbol_H-M 'C 2/m'
_cod_database_code 1572642
_shelx_shelxl_version_number 2018/3

loop_
_symmetry_equiv_pos_as_xyz
'x, y, z'
'-x, y, -z'
'x+1/2, y+1/2, z'
'-x+1/2, y+1/2, -z'
'-x, -y, -z'
'x, -y, z'
'-x+1/2, -y+1/2, -z'
'x+1/2, -y+1/2, z'

loop_
_atom_site_label
_atom_site_type_symbol
_atom_site_fract_x
_atom_site_fract_y
_atom_site_fract_z
_atom_site_U_iso_or_equiv
_atom_site_adp_type
_atom_site_occupancy
_atom_site_site_symmetry_order
_atom_site_calc_flag
_atom_site_refinement_flags_posn
_atom_site_refinement_flags_adp
_atom_site_refinement_flags_occupancy
_atom_site_disorder_assembly
_atom_site_disorder_group
C2 C 0.7590(3) 0.2627(2) 0.7680(5) 0.0615(12) Uani 1 1 d . . . . .
H2A H 0.794045 0.237181 0.836997 0.074 Uiso 1 1 calc R U . . .
H2B H 0.752094 0.229884 0.690088 0.074 Uiso 1 1 calc R U . . .
C3 C 0.6912(3) 0.2714(2) 0.8088(6) 0.0697(15) Uani 1 1 d . . . . .
H3A H 0.657587 0.230832 0.769008 0.084 Uiso 1 1 calc R U . . .
H3B H 0.698791 0.26708 0.903458 0.084 Uiso 1 1 calc R U . . .
C4 C 0.8590(2) 0.3510(3) 0.7404(6) 0.0661(14) Uani 1 1 d . . . . .
H4 H 0.866079 0.407681 0.729775 0.079 Uiso 1 1 calc R U . . .
C5 C 0.8799(3) 0.3101(5) 0.6284(6) 0.087(2) Uani 1 1 d . . . . .
H5A H 0.869767 0.25476 0.631949 0.13 Uiso 1 1 calc R U . . .
H5B H 0.930385 0.317432 0.633619 0.13 Uiso 1 1 calc R U . . .
H5C H 0.853141 0.331638 0.547281 0.13 Uiso 1 1 calc R U . . .
C6 C 0.9082(3) 0.3260(6) 0.8680(7) 0.111(3) Uani 1 1 d . . . . .
H6A H 0.886745 0.339584 0.939913 0.166 Uiso 1 1 calc R U . . .
H6B H 0.953574 0.35253 0.87788 0.166 Uiso 1 1 calc R U . . .
H6C H 0.91564 0.270005 0.867137 0.166 Uiso 1 1 calc R U . . .
C7 C 0.5945(2) 0.3740(3) 0.7853(5) 0.0517(9) Uani 1 1 d . . . . .
H7 H 0.583039 0.423901 0.737997 0.062 Uiso 1 1 calc R U . . .
C8 C 0.5919(4) 0.3879(5) 0.9212(6) 0.086(2) Uani 1 1 d . . . . .
H8A H 0.60577 0.340764 0.971302 0.13 Uiso 1 1 calc R U . . .
H8B H 0.543978 0.402381 0.926302 0.13 Uiso 1 1 calc R U . . .
H8C H 0.624399 0.429859 0.956069 0.13 Uiso 1 1 calc R U . . .
C9 C 0.5383(3) 0.3156(4) 0.7256(7) 0.0789(18) Uani 1 1 d . . . . .
H9A H 0.540644 0.306278 0.635992 0.118 Uiso 1 1 calc R U . . .
H9B H 0.491716 0.335893 0.728627 0.118 Uiso 1 1 calc R U . . .
H9C H 0.546362 0.266973 0.77376 0.118 Uiso 1 1 calc R U . . .
C10 C 0.9129(6) 0.5 0.2904(13) 0.106(4) Uani 1 2 d S T P . .
H10 H 0.865974 0.5 0.229136 0.127 Uiso 1 2 calc R U P . .
Au1 Au 0.75971(2) 0.5 0.89128(2) 0.02951(6) Uani 1 2 d S T P . .
Cl1 Cl 0.78877(7) 0.59715(5) 1.04961(9) 0.0556(3) Uani 1 1 d . . . . .
Cl2 Cl 0.9318(3) 0.4144(4) 0.3664(8) 0.319(4) Uani 1 1 d . . . . .
Cl3 Cl 0.9836(4) 0.5 0.2112(12) 0.326(5) Uani 1 2 d S T P . .
P1 P 0.72566(4) 0.40567(4) 0.73876(7) 0.02933(14) Uani 1 1 d . . . . .
N1 N 0.78490(16) 0.33895(17) 0.7406(3) 0.0446(7) Uani 1 1 d . . . . .
N2 N 0.66403(16) 0.34791(15) 0.7661(3) 0.0388(6) Uani 1 1 d . . . . .
C1 C 0.6933(2) 0.4549(2) 0.5880(3) 0.0407(4) Uani 1 1 d . U . . .
B4 B 0.5793(3) 0.5 0.3957(5) 0.0401(11) Uani 1 2 d S T P . .
H4A H 0.520803 0.5 0.384611 0.048 Uiso 1 2 calc R U P . .
B3 B 0.6263(2) 0.4182(3) 0.4819(4) 0.0435(5) Uani 1 1 d . U . . .
H3 H 0.591735 0.378373 0.523368 0.052 Uiso 1 1 calc R U . . .
B5 B 0.6408(2) 0.4469(3) 0.3327(4) 0.0449(5) Uani 1 1 d . U . . .
H5 H 0.622051 0.410428 0.245079 0.054 Uiso 1 1 calc R U . . .
B1 B 0.7575(3) 0.5 0.5286(5) 0.0438(5) Uani 1 2 d S TU P . .
H1 H 0.815219 0.500001 0.573306 0.053 Uiso 1 2 calc R U P . .
B2 B 0.7124(2) 0.4158(3) 0.4511(4) 0.0444(4) Uani 1 1 d . U . . .
H2 H 0.741154 0.360487 0.443787 0.053 Uiso 1 1 calc R U . . .
B6 B 0.7226(3) 0.5 0.3520(6) 0.0448(5) Uani 1 2 d S TU P . .
H6 H 0.755928 0.5 0.278699 0.054 Uiso 1 2 calc R U P . .

loop_
_atom_site_aniso_label
_atom_site_aniso_U_11
_atom_site_aniso_U_22
_atom_site_aniso_U_33
_atom_site_aniso_U_23
_atom_site_aniso_U_13
_atom_site_aniso_U_12
C2 0.088(3) 0.0231(14) 0.073(3) 0.0046(16) 0.017(2) 0.0180(18)
C3 0.061(3) 0.0244(15) 0.111(4) 0.020(2) -0.008(3) -0.0018(16)
C4 0.043(2) 0.047(2) 0.100(4) -0.018(2) -0.002(2) 0.0144(17)
C5 0.057(3) 0.125(6) 0.074(4) -0.009(4) 0.006(3) 0.030(3)
C6 0.054(3) 0.177(9) 0.086(4) -0.044(5) -0.018(3) 0.040(4)
C7 0.0442(18) 0.047(2) 0.065(2) 0.0182(18) 0.0122(17) -0.0048(15)
C8 0.076(4) 0.120(6) 0.073(4) 0.007(4) 0.037(3) -0.010(4)
C9 0.049(2) 0.073(4) 0.104(4) 0.024(3) -0.006(3) -0.012(2)
C10 0.085(7) 0.090(8) 0.127(10) 0 -0.011(6) 0
Au1 0.04398(10) 0.01861(7) 0.02396(8) 0 0.00322(5) 0
Cl1 0.0945(8) 0.0294(4) 0.0340(4) -0.0096(3) -0.0049(4) 0.0012(4)
Cl2 0.237(5) 0.313(7) 0.372(8) 0.176(7) -0.008(5) 0.065(5)
Cl3 0.122(4) 0.455(13) 0.429(12) 0 0.124(6) 0
P1 0.0373(4) 0.0171(3) 0.0301(3) -0.0021(2) -0.0001(3) 0.0023(2)
N1 0.0427(14) 0.0254(12) 0.0580(18) -0.0077(12) -0.0054(13) 0.0092(10)
N2 0.0468(15) 0.0218(10) 0.0437(14) 0.0064(10) 0.0008(11) -0.0032(10)
C1 0.0472(10) 0.0427(10) 0.0292(8) -0.0030(6) 0.0021(7) 0.0028(6)
B4 0.043(3) 0.043(3) 0.031(2) 0 0.0002(19) 0
B3 0.0503(10) 0.0447(10) 0.0313(8) -0.0032(6) -0.0002(8) 0.0021(7)
B5 0.0511(10) 0.0476(10) 0.0320(9) -0.0034(6) 0.0008(8) 0.0025(6)
B1 0.0491(11) 0.0475(11) 0.0318(9) 0 0.0023(8) 0
B2 0.0502(10) 0.0472(10) 0.0321(8) -0.0033(5) 0.0013(7) 0.0031(5)
B6 0.0497(11) 0.0484(11) 0.0330(9) 0 0.0022(8) 0

loop_
_atom_type_symbol
_atom_type_description
_atom_type_scat_dispersion_real
_atom_type_scat_dispersion_imag
_atom_type_scat_source
C C 0.0033 0.0016 'International Tables Vol C Tables 4.2.6.8 and 6.1.1.4'
H H 0 0 'International Tables Vol C Tables 4.2.6.8 and 6.1.1.4'
Au Au -2.0133 8.8022 'International Tables Vol C Tables 4.2.6.8 and 6.1.1.4'
Cl Cl 0.1484 0.1585 'International Tables Vol C Tables 4.2.6.8 and 6.1.1.4'
P P 0.1023 0.0942 'International Tables Vol C Tables 4.2.6.8 and 6.1.1.4'
N N 0.0061 0.0033 'International Tables Vol C Tables 4.2.6.8 and 6.1.1.4'
B B 0.0013 0.0007 'International Tables Vol C Tables 4.2.6.8 and 6.1.1.4'

loop_
_geom_angle_atom_site_label_1
_geom_angle_atom_site_label_2
_geom_angle_atom_site_label_3
_geom_angle
_geom_angle_site_symmetry_1
_geom_angle_site_symmetry_3
_geom_angle_publ_flag
N1 C2 C3 109.5(3) . . ?
N1 C2 H2A 109.8 . . ?
C3 C2 H2A 109.8 . . ?
N1 C2 H2B 109.8 . . ?
C3 C2 H2B 109.8 . . ?
H2A C2 H2B 108.2 . . ?
N2 C3 C2 106.6(4) . . ?
N2 C3 H3A 110.4 . . ?
C2 C3 H3A 110.4 . . ?
N2 C3 H3B 110.4 . . ?
C2 C3 H3B 110.4 . . ?
H3A C3 H3B 108.6 . . ?
N1 C4 C5 111.8(4) . . ?
N1 C4 C6 112.4(5) . . ?
C5 C4 C6 109.9(4) . . ?
N1 C4 H4 107.5 . . ?
C5 C4 H4 107.5 . . ?
C6 C4 H4 107.5 . . ?
C4 C5 H5A 109.5 . . ?
C4 C5 H5B 109.5 . . ?
H5A C5 H5B 109.5 . . ?
C4 C5 H5C 109.5 . . ?
H5A C5 H5C 109.5 . . ?
H5B C5 H5C 109.5 . . ?
C4 C6 H6A 109.5 . . ?
C4 C6 H6B 109.5 . . ?
H6A C6 H6B 109.5 . . ?
C4 C6 H6C 109.5 . . ?
H6A C6 H6C 109.5 . . ?
H6B C6 H6C 109.5 . . ?
C8 C7 N2 114.4(4) . . ?
C8 C7 C9 110.0(5) . . ?
N2 C7 C9 109.5(4) . . ?
C8 C7 H7 107.6 . . ?
N2 C7 H7 107.6 . . ?
C9 C7 H7 107.6 . . ?
C7 C8 H8A 109.5 . . ?
C7 C8 H8B 109.5 . . ?
H8A C8 H8B 109.5 . . ?
C7 C8 H8C 109.5 . . ?
H8A C8 H8C 109.5 . . ?
H8B C8 H8C 109.5 . . ?
C7 C9 H9A 109.5 . . ?
C7 C9 H9B 109.5 . . ?
H9A C9 H9B 109.5 . . ?
C7 C9 H9C 109.5 . . ?
H9A C9 H9C 109.5 . . ?
H9B C9 H9C 109.5 . . ?
Cl2 C10 Cl2 122.5(10) 6_565 . ?
Cl2 C10 Cl3 96.8(5) 6_565 . ?
Cl2 C10 Cl3 96.8(5) . . ?
Cl2 C10 H10 112.6 6_565 . ?
Cl2 C10 H10 112.6 . . ?
Cl3 C10 H10 112.6 . . ?
P1 Au1 P1 90.60(4) 6_565 . ?
P1 Au1 Cl1 177.08(4) 6_565 6_565 ?
P1 Au1 Cl1 89.23(3) . 6_565 ?
P1 Au1 Cl1 89.23(3) 6_565 . ?
P1 Au1 Cl1 177.08(4) . . ?
Cl1 Au1 Cl1 90.78(5) 6_565 . ?
N1 P1 N2 96.33(17) . . ?
N1 P1 C1 116.92(18) . . ?
N2 P1 C1 108.69(16) . . ?
N1 P1 Au1 113.70(11) . . ?
N2 P1 Au1 114.62(12) . . ?
C1 P1 Au1 106.55(12) . . ?
C4 N1 C2 120.9(3) . . ?
C4 N1 P1 126.6(3) . . ?
C2 N1 P1 111.5(3) . . ?
C3 N2 C7 120.8(3) . . ?
C3 N2 P1 112.3(3) . . ?
C7 N2 P1 124.5(2) . . ?
C1 C1 B3 112.6(2) 6_565 . ?
C1 C1 B1 62.85(16) 6_565 . ?
B3 C1 B1 116.9(3) . . ?
C1 C1 B2 113.2(2) 6_565 . ?
B3 C1 B2 63.5(3) . . ?
B1 C1 B2 63.5(3) . . ?
C1 C1 P1 118.15(12) 6_565 . ?
B3 C1 P1 119.7(3) . . ?
B1 C1 P1 113.8(3) . . ?
B2 C1 P1 118.1(3) . . ?
B5 B4 B5 63.1(4) . 6_565 ?
B5 B4 B3 106.9(4) . 6_565 ?
B5 B4 B3 58.5(2) 6_565 6_565 ?
B5 B4 B3 58.5(2) . . ?
B5 B4 B3 106.9(4) 6_565 . ?
B3 B4 B3 102.1(4) 6_565 . ?
B5 B4 H4A 136.4 . . ?
B5 B4 H4A 136.4 6_565 . ?
B3 B4 H4A 116.1 6_565 . ?
B3 B4 H4A 116.1 . . ?
C1 B3 B5 104.6(3) . . ?
C1 B3 B2 60.1(2) . . ?
B5 B3 B2 59.4(3) . . ?
C1 B3 B4 106.2(3) . . ?
B5 B3 B4 58.9(3) . . ?
B2 B3 B4 108.3(4) . . ?
C1 B3 H3 114.7 . . ?
B5 B3 H3 140 . . ?
B2 B3 H3 137 . . ?
B4 B3 H3 113.5 . . ?
B2 B5 B3 61.2(3) . . ?
B2 B5 B4 112.8(3) . . ?
B3 B5 B4 62.6(3) . . ?
B2 B5 B6 62.1(3) . . ?
B3 B5 B6 110.8(3) . . ?
B4 B5 B6 110.4(3) . . ?
B2 B5 B5 108.0(2) . 6_565 ?
B3 B5 B5 106.5(2) . 6_565 ?
B4 B5 B5 58.45(19) . 6_565 ?
B6 B5 B5 59.51(18) . 6_565 ?
B2 B5 H5 119.4 . . ?
B3 B5 H5 120.7 . . ?
B4 B5 H5 119.3 . . ?
B6 B5 H5 119.9 . . ?
B5 B5 H5 124.3 6_565 . ?
C1 B1 C1 54.3(3) 6_565 . ?
C1 B1 B2 58.6(2) 6_565 6_565 ?
C1 B1 B2 102.5(4) . 6_565 ?
C1 B1 B2 102.5(4) 6_565 . ?
C1 B1 B2 58.6(2) . . ?
B2 B1 B2 107.7(4) 6_565 . ?
C1 B1 B6 104.0(4) 6_565 . ?
C1 B1 B6 104.0(4) . . ?
B2 B1 B6 60.2(2) 6_565 . ?
B2 B1 B6 60.2(2) . . ?
C1 B1 H1 126.1 6_565 . ?
C1 B1 H1 126.1 . . ?
B2 B1 H1 122.4 6_565 . ?
B2 B1 H1 122.4 . . ?
B6 B1 H1 122.7 . . ?
C1 B2 B5 101.8(3) . . ?
C1 B2 B3 56.4(2) . . ?
B5 B2 B3 59.4(3) . . ?
C1 B2 B1 57.9(3) . . ?
B5 B2 B1 108.2(3) . . ?
B3 B2 B1 106.3(3) . . ?
C1 B2 B6 104.3(3) . . ?
B5 B2 B6 60.6(3) . . ?
B3 B2 B6 108.3(3) . . ?
B1 B2 B6 61.3(3) . . ?
C1 B2 H2 126.9 . . ?
B5 B2 H2 123 . . ?
B3 B2 H2 122.6 . . ?
B1 B2 H2 121.4 . . ?
B6 B2 H2 121.2 . . ?
B5 B6 B5 61.0(4) 6_565 . ?
B5 B6 B2 57.2(2) 6_565 6_565 ?
B5 B6 B2 105.3(4) . 6_565 ?
B5 B6 B2 105.3(4) 6_565 . ?
B5 B6 B2 57.2(2) . . ?
B2 B6 B2 105.0(4) 6_565 . ?
B5 B6 B1 103.4(4) 6_565 . ?
B5 B6 B1 103.4(4) . . ?
B2 B6 B1 58.5(2) 6_565 . ?
B2 B6 B1 58.5(2) . . ?
B5 B6 H6 123.4 6_565 . ?
B5 B6 H6 123.4 . . ?
B2 B6 H6 123.7 6_565 . ?
B2 B6 H6 123.7 . . ?
B1 B6 H6 124.7 . . ?

loop_
_geom_bond_atom_site_label_1
_geom_bond_atom_site_label_2
_geom_bond_distance
_geom_bond_site_symmetry_2
_geom_bond_publ_flag
C2 N1 1.465(6) . ?
C2 C3 1.486(8) . ?
C2 H2A 0.99 . ?
C2 H2B 0.99 . ?
C3 N2 1.461(5) . ?
C3 H3A 0.99 . ?
C3 H3B 0.99 . ?
C4 N1 1.459(6) . ?
C4 C5 1.520(8) . ?
C4 C6 1.543(8) . ?
C4 H4 1 . ?
C5 H5A 0.98 . ?
C5 H5B 0.98 . ?
C5 H5C 0.98 . ?
C6 H6A 0.98 . ?
C6 H6B 0.98 . ?
C6 H6C 0.98 . ?
C7 C8 1.481(8) . ?
C7 N2 1.484(5) . ?
C7 C9 1.523(7) . ?
C7 H7 1 . ?
C8 H8A 0.98 . ?
C8 H8B 0.98 . ?
C8 H8C 0.98 . ?
C9 H9A 0.98 . ?
C9 H9B 0.98 . ?
C9 H9C 0.98 . ?
C10 Cl2 1.690(8) 6_565 ?
C10 Cl2 1.690(8) . ?
C10 Cl3 1.767(15) . ?
C10 H10 1 . ?
Au1 P1 2.2965(7) 6_565 ?
Au1 P1 2.2966(7) . ?
Au1 Cl1 2.3613(8) 6_565 ?
Au1 Cl1 2.3614(8) . ?
P1 N1 1.629(3) . ?
P1 N2 1.637(3) . ?
P1 C1 1.806(4) . ?
C1 C1 1.561(8) 6_565 ?
C1 B3 1.654(5) . ?
C1 B1 1.710(7) . ?
C1 B2 1.722(6) . ?
B4 B5 1.756(7) . ?
B4 B5 1.756(7) 6_565 ?
B4 B3 1.821(6) 6_565 ?
B4 B3 1.821(6) . ?
B4 H4A 1.12 . ?
B3 B5 1.748(6) . ?
B3 B2 1.778(7) . ?
B3 H3 1.12 . ?
B5 B2 1.747(6) . ?
B5 B6 1.811(7) . ?
B5 B5 1.838(10) 6_565 ?
B5 H5 1.12 . ?
B1 B2 1.805(6) 6_565 ?
B1 B2 1.805(6) . ?
B1 B6 1.856(8) . ?
B1 H1 1.12 . ?
B2 B6 1.837(6) . ?
B2 H2 1.12 . ?
B6 H6 1.12 . ?
